data_4502428
loop_
_publ_author_name
'Chen, Shui-Sheng'
'Fan, Jian'
'Okamura, Taka-aki'
'Chen, Man-Sheng'
'Su, Zhi'
'Sun, Wei-Yin'
'Ueyama, Norikazu'

_publ_section_title
;
 Synthesis, Crystal Structure, and Photoluminescence of a Series of
 Zinc(II) Coordination Polymers with 1,4-Di(1H-imidazol-4-yl)benzene and
 Varied Carboxylate Ligands
;
_journal_issue 2
_journal_name_full 'Crystal Growth &amp; Design'
_journal_page_first 812
_journal_paper_doi 10.1021/cg9011857
_journal_volume 10
_journal_year 2010
_chemical_formula_moiety 'C28 H20 N4 O9 Zn2'
_chemical_formula_sum 'C28 H20 N4 O9 Zn2'
_chemical_formula_weight 687.22
_chemical_name_systematic
; 
 ? 
;
_space_group_IT_number 14
_symmetry_cell_setting monoclinic
_symmetry_space_group_name_Hall '-P 2ybc'
_symmetry_space_group_name_H-M 'P 1 21/c 1'
_atom_sites_solution_hydrogens geom
_atom_sites_solution_primary direct
_atom_sites_solution_secondary difmap
_audit_creation_method SHELXL-97
_cell_angle_alpha 90.00
_cell_angle_beta 101.955(7)
_cell_angle_gamma 90.00
_cell_formula_units_Z 4
_cell_length_a 8.0368(16)
_cell_length_b 13.327(3)
_cell_length_c 24.049(5)
_cell_measurement_reflns_used 3677
_cell_measurement_temperature 293(2)
_cell_measurement_theta_max 26.71
_cell_measurement_theta_min 2.32
_cell_volume 2519.9(9)
_computing_cell_refinement 'Bruker SMART'
_computing_data_collection 'Bruker SMART'
_computing_data_reduction 'Bruker SAINT'
_computing_molecular_graphics 'Bruker SHELXTL'
_computing_publication_material 'Bruker SHELXTL'
_computing_structure_refinement 'SHELXL-97 (Sheldrick, 1997)'
_computing_structure_solution 'SHELXS-97 (Sheldrick, 1990)'
_diffrn_ambient_temperature 293(2)
_diffrn_measured_fraction_theta_full 0.996
_diffrn_measured_fraction_theta_max 0.996
_diffrn_measurement_device_type 'Bruker Smart Aepex CCD'
_diffrn_measurement_method 'phi and omega scans'
_diffrn_radiation_monochromator graphite
_diffrn_radiation_source 'fine-focus sealed tube'
_diffrn_radiation_type MoK\a
_diffrn_radiation_wavelength 0.71073
_diffrn_reflns_av_R_equivalents 0.0356
_diffrn_reflns_av_sigmaI/netI 0.0374
_diffrn_reflns_limit_h_max 9
_diffrn_reflns_limit_h_min -9
_diffrn_reflns_limit_k_max 16
_diffrn_reflns_limit_k_min -16
_diffrn_reflns_limit_l_max 29
_diffrn_reflns_limit_l_min -23
_diffrn_reflns_number 13325
_diffrn_reflns_theta_full 26.00
_diffrn_reflns_theta_max 26.00
_diffrn_reflns_theta_min 1.76
_exptl_absorpt_coefficient_mu 1.972
_exptl_absorpt_correction_T_max 0.71
_exptl_absorpt_correction_T_min 0.63
_exptl_absorpt_correction_type multi-scan
_exptl_absorpt_process_details 'SADABS; Bruker, 2000'
_exptl_crystal_colour colorless
_exptl_crystal_density_diffrn 1.811
_exptl_crystal_density_method 'not measured'
_exptl_crystal_description block
_exptl_crystal_F_000 1392
_exptl_crystal_size_max 0.19
_exptl_crystal_size_mid 0.16
_exptl_crystal_size_min 0.12
_refine_diff_density_max 0.355
_refine_diff_density_min -0.666
_refine_diff_density_rms 0.087
_refine_ls_extinction_method none
_refine_ls_goodness_of_fit_ref 1.074
_refine_ls_hydrogen_treatment constr
_refine_ls_matrix_type full
_refine_ls_number_parameters 388
_refine_ls_number_reflns 4927
_refine_ls_number_restraints 0
_refine_ls_restrained_S_all 1.074
_refine_ls_R_factor_all 0.0589
_refine_ls_R_factor_gt 0.0475
_refine_ls_shift/su_max 0.000
_refine_ls_shift/su_mean 0.000
_refine_ls_structure_factor_coef Fsqd
_refine_ls_weighting_details 'calc w=1/[\s^2^(Fo^2^)+(0.06P)^2^+1.99P] where P=(Fo^2^+2Fc^2^)/3'
_refine_ls_weighting_scheme calc
_refine_ls_wR_factor_gt 0.1123
_refine_ls_wR_factor_ref 0.1156
_reflns_number_gt 4005
_reflns_number_total 4927
_reflns_threshold_expression >2sigma(I)
_cod_data_source_file cg9011857_si_002.cif
_cod_data_source_block 3
_cod_depositor_comments
;
The following automatic conversions were performed:

'_symmetry_cell_setting' value 'Monoclinic' changed to 'monoclinic'
according to /home/saulius/struct/CIF-dictionaries/cif_core.dic
dictionary named 'cif_core.dic' version 2.4.2 from 2011-04-26.

Automatic conversion script
Id: cif_fix_values 1715 2011-07-08 13:25:40Z adriana 
;
_cod_original_sg_symbol_H-M P2(1)/c
_cod_database_code 4502428

loop_
_symmetry_equiv_pos_as_xyz
'x, y, z'
'-x, y+1/2, -z+1/2'
'-x, -y, -z'
'x, -y-1/2, z-1/2'

loop_
_atom_site_label
_atom_site_type_symbol
_atom_site_fract_x
_atom_site_fract_y
_atom_site_fract_z
_atom_site_U_iso_or_equiv
_atom_site_adp_type
_atom_site_occupancy
_atom_site_symmetry_multiplicity
_atom_site_calc_flag
_atom_site_refinement_flags
Zn1 Zn 0.46338(5) 0.30069(3) 0.798908(18) 0.02639(13) Uani 1 1 d .
Zn2 Zn 0.02346(6) 0.28906(3) 0.786943(18) 0.02987(14) Uani 1 1 d .
O1 O 0.1052(4) 0.3831(2) 0.86320(12) 0.0421(7) Uani 1 1 d .
O1W O -0.1355(3) 0.39503(19) 0.75024(11) 0.0348(6) Uani 1 1 d .
H1X H -0.2192 0.3680 0.7278 0.042 Uiso 1 1 d R
H1Y H -0.1713 0.4277 0.7758 0.042 Uiso 1 1 d R
O2 O 0.2510(3) 0.38489(19) 0.79537(11) 0.0349(6) Uani 1 1 d .
O3 O 0.4791(5) 0.8459(2) 0.82572(13) 0.0471(8) Uani 1 1 d .
O4 O 0.4941(4) 0.72402(18) 0.76470(11) 0.0360(6) Uani 1 1 d .
O5 O 0.6190(4) 0.3687(2) 0.90393(14) 0.0508(8) Uani 1 1 d .
O6 O 0.6345(3) 0.40596(19) 0.81563(11) 0.0345(6) Uani 1 1 d .
O7 O 1.0157(4) 0.82412(19) 0.84328(12) 0.0417(7) Uani 1 1 d .
O8 O 0.9237(4) 0.71099(19) 0.77572(11) 0.0379(6) Uani 1 1 d .
N1 N 0.3899(4) 0.0255(2) 0.86744(12) 0.0297(7) Uani 1 1 d .
H1B H 0.3918 -0.0389 0.8659 0.036 Uiso 1 1 d R
N2 N 0.4128(4) 0.1819(2) 0.84357(13) 0.0294(7) Uani 1 1 d .
N3 N 0.0924(4) -0.0219(2) 1.14802(13) 0.0312(7) Uani 1 1 d .
H3A H 0.0922 0.0426 1.1490 0.037 Uiso 1 1 d R
N4 N 0.0611(4) -0.1766(2) 1.17275(13) 0.0297(7) Uani 1 1 d .
C1 C 0.4275(5) 0.0890(3) 0.82870(15) 0.0296(8) Uani 1 1 d .
H1A H 0.4599 0.0692 0.7954 0.036 Uiso 1 1 calc R
C2 C 0.3633(5) 0.1781(3) 0.89509(16) 0.0291(8) Uani 1 1 d .
H2A H 0.3440 0.2337 0.9163 0.035 Uiso 1 1 calc R
C3 C 0.3469(4) 0.0819(3) 0.91020(14) 0.0233(7) Uani 1 1 d .
C4 C 0.2947(4) 0.0384(2) 0.96011(14) 0.0225(7) Uani 1 1 d .
C5 C 0.2672(5) -0.0635(3) 0.96565(16) 0.0326(8) Uani 1 1 d .
H5A H 0.2799 -0.1070 0.9366 0.039 Uiso 1 1 calc R
C6 C 0.2215(5) -0.1009(3) 1.01349(16) 0.0320(8) Uani 1 1 d .
H6A H 0.2076 -0.1698 1.0167 0.038 Uiso 1 1 calc R
C7 C 0.1952(4) -0.0385(3) 1.05725(14) 0.0240(7) Uani 1 1 d .
C8 C 0.2223(5) 0.0638(3) 1.05185(16) 0.0317(8) Uani 1 1 d .
H8A H 0.2065 0.1076 1.0804 0.038 Uiso 1 1 calc R
C9 C 0.2727(5) 0.1006(3) 1.00417(16) 0.0336(8) Uani 1 1 d .
H9A H 0.2923 0.1691 1.0016 0.040 Uiso 1 1 calc R
C10 C 0.1399(4) -0.0799(3) 1.10643(14) 0.0249(7) Uani 1 1 d .
C11 C 0.1185(5) -0.1754(3) 1.12259(14) 0.0273(7) Uani 1 1 d .
H11A H 0.1394 -0.2322 1.1027 0.033 Uiso 1 1 calc R
C12 C 0.0470(5) -0.0834(3) 1.18648(15) 0.0304(8) Uani 1 1 d .
H12A H 0.0102 -0.0620 1.2187 0.036 Uiso 1 1 calc R
C13 C 0.2136(5) 0.4234(3) 0.84102(17) 0.0332(8) Uani 1 1 d .
C14 C 0.2960(4) 0.5182(2) 0.86378(15) 0.0267(7) Uani 1 1 d .
C15 C 0.3119(5) 0.5396(3) 0.92120(16) 0.0371(9) Uani 1 1 d .
H15A H 0.2749 0.4934 0.9449 0.044 Uiso 1 1 calc R
C16 C 0.3822(6) 0.6290(3) 0.94309(16) 0.0394(10) Uani 1 1 d .
H16A H 0.3958 0.6422 0.9817 0.047 Uiso 1 1 calc R
C17 C 0.4326(5) 0.6990(3) 0.90771(16) 0.0318(8) Uani 1 1 d .
H17A H 0.4778 0.7599 0.9225 0.038 Uiso 1 1 calc R
C18 C 0.4165(4) 0.6793(2) 0.85045(14) 0.0227(7) Uani 1 1 d .
C19 C 0.4682(5) 0.7573(3) 0.81118(15) 0.0267(7) Uani 1 1 d .
C20 C 0.3509(4) 0.5885(3) 0.82896(14) 0.0258(7) Uani 1 1 d .
H20A H 0.3432 0.5741 0.7907 0.031 Uiso 1 1 calc R
C21 C 0.6681(5) 0.4237(3) 0.86947(17) 0.0332(8) Uani 1 1 d .
C22 C 0.7694(4) 0.5169(3) 0.88835(15) 0.0274(7) Uani 1 1 d .
C23 C 0.8130(5) 0.5379(3) 0.94573(17) 0.0366(9) Uani 1 1 d .
H23A H 0.7840 0.4930 0.9718 0.044 Uiso 1 1 calc R
C24 C 0.8993(6) 0.6250(3) 0.96465(16) 0.0395(10) Uani 1 1 d .
H24A H 0.9279 0.6390 1.0033 0.047 Uiso 1 1 calc R
C25 C 0.9431(5) 0.6913(3) 0.92597(16) 0.0333(8) Uani 1 1 d .
H25A H 1.0006 0.7502 0.9386 0.040 Uiso 1 1 calc R
C26 C 0.9019(4) 0.6704(2) 0.86899(15) 0.0244(7) Uani 1 1 d .
C27 C 0.9530(5) 0.7421(3) 0.82694(15) 0.0272(7) Uani 1 1 d .
C28 C 0.8147(5) 0.5839(3) 0.85044(15) 0.0269(7) Uani 1 1 d .
H28A H 0.7859 0.5704 0.8117 0.032 Uiso 1 1 calc R

loop_
_atom_site_aniso_label
_atom_site_aniso_U_11
_atom_site_aniso_U_22
_atom_site_aniso_U_33
_atom_site_aniso_U_23
_atom_site_aniso_U_13
_atom_site_aniso_U_12
Zn1 0.0348(2) 0.0197(2) 0.0288(2) -0.00244(15) 0.01592(18) -0.00275(16)
Zn2 0.0396(3) 0.0210(2) 0.0308(2) 0.00115(16) 0.01152(19) -0.00158(17)
O1 0.0488(18) 0.0341(15) 0.0457(17) -0.0074(12) 0.0156(14) -0.0172(13)
O1W 0.0382(15) 0.0299(13) 0.0365(14) -0.0014(11) 0.0082(12) 0.0016(11)
O2 0.0308(14) 0.0289(13) 0.0426(16) -0.0134(11) 0.0022(11) 0.0014(11)
O3 0.080(2) 0.0230(14) 0.0426(17) 0.0003(12) 0.0228(16) -0.0075(14)
O4 0.0623(19) 0.0260(13) 0.0267(14) 0.0061(11) 0.0255(13) 0.0070(12)
O5 0.069(2) 0.0312(15) 0.059(2) 0.0048(14) 0.0305(17) -0.0128(14)
O6 0.0375(15) 0.0301(13) 0.0416(15) -0.0156(11) 0.0212(12) -0.0122(11)
O7 0.068(2) 0.0223(13) 0.0378(16) -0.0057(11) 0.0169(14) -0.0091(13)
O8 0.0600(19) 0.0297(14) 0.0270(14) 0.0007(11) 0.0162(13) -0.0020(12)
N1 0.0455(19) 0.0197(14) 0.0256(16) 0.0021(12) 0.0113(13) 0.0007(13)
N2 0.0395(18) 0.0260(15) 0.0240(15) -0.0010(12) 0.0098(13) -0.0028(13)
N3 0.048(2) 0.0167(13) 0.0311(16) -0.0007(12) 0.0132(14) -0.0017(13)
N4 0.0424(19) 0.0224(14) 0.0273(16) 0.0039(12) 0.0142(14) 0.0001(13)
C1 0.043(2) 0.0221(17) 0.0267(18) -0.0032(14) 0.0133(16) -0.0022(15)
C2 0.0303(19) 0.0284(18) 0.0313(19) -0.0006(14) 0.0129(15) -0.0023(15)
C3 0.0191(16) 0.0263(16) 0.0248(17) 0.0021(13) 0.0052(13) -0.0011(13)
C4 0.0224(16) 0.0241(16) 0.0195(16) 0.0014(13) 0.0008(12) 0.0014(13)
C5 0.042(2) 0.0336(19) 0.0251(18) -0.0029(15) 0.0131(16) -0.0022(16)
C6 0.044(2) 0.0185(16) 0.037(2) -0.0032(14) 0.0151(17) -0.0051(15)
C7 0.0203(16) 0.0267(17) 0.0243(17) 0.0018(13) 0.0027(13) -0.0052(13)
C8 0.045(2) 0.0267(18) 0.0273(19) -0.0039(14) 0.0158(16) -0.0009(16)
C9 0.045(2) 0.0212(17) 0.034(2) -0.0009(15) 0.0067(17) -0.0082(16)
C10 0.0304(18) 0.0242(16) 0.0195(16) -0.0007(13) 0.0041(13) 0.0007(14)
C11 0.041(2) 0.0244(17) 0.0175(16) -0.0004(13) 0.0077(14) 0.0024(15)
C12 0.046(2) 0.0232(17) 0.0243(18) 0.0003(14) 0.0126(16) 0.0018(15)
C13 0.034(2) 0.0227(17) 0.042(2) -0.0017(15) 0.0075(17) 0.0024(15)
C14 0.0301(19) 0.0193(15) 0.0317(19) -0.0005(13) 0.0090(14) -0.0018(14)
C15 0.054(3) 0.031(2) 0.031(2) 0.0015(16) 0.0198(18) -0.0031(17)
C16 0.070(3) 0.0292(19) 0.0228(18) -0.0051(15) 0.0193(19) 0.0009(19)
C17 0.042(2) 0.0234(17) 0.0300(19) -0.0070(14) 0.0078(16) -0.0040(15)
C18 0.0280(18) 0.0188(15) 0.0226(16) -0.0037(13) 0.0084(13) 0.0049(13)
C19 0.0314(18) 0.0204(16) 0.0275(18) 0.0014(13) 0.0044(14) 0.0025(14)
C20 0.0308(18) 0.0262(17) 0.0206(16) -0.0040(13) 0.0063(14) 0.0035(14)
C21 0.029(2) 0.0294(18) 0.044(2) -0.0040(16) 0.0131(16) 0.0060(15)
C22 0.0281(18) 0.0276(17) 0.0275(18) 0.0030(14) 0.0082(14) 0.0059(14)
C23 0.050(2) 0.0314(19) 0.032(2) 0.0052(16) 0.0164(17) 0.0033(17)
C24 0.061(3) 0.040(2) 0.0176(17) -0.0035(15) 0.0086(17) -0.0055(19)
C25 0.040(2) 0.0267(18) 0.032(2) -0.0090(15) 0.0042(17) -0.0028(16)
C26 0.0280(18) 0.0188(15) 0.0281(18) -0.0022(13) 0.0100(14) 0.0008(13)
C27 0.0329(19) 0.0226(17) 0.0277(18) -0.0042(14) 0.0102(14) 0.0046(14)
C28 0.0330(19) 0.0263(17) 0.0221(17) -0.0020(14) 0.0072(14) 0.0075(14)

loop_
_atom_type_symbol
_atom_type_description
_atom_type_scat_dispersion_real
_atom_type_scat_dispersion_imag
_atom_type_scat_source
C C 0.0033 0.0016 'International Tables Vol C Tables 4.2.6.8 and 6.1.1.4'
H H 0.0000 0.0000 'International Tables Vol C Tables 4.2.6.8 and 6.1.1.4'
N N 0.0061 0.0033 'International Tables Vol C Tables 4.2.6.8 and 6.1.1.4'
O O 0.0106 0.0060 'International Tables Vol C Tables 4.2.6.8 and 6.1.1.4'
Zn Zn 0.2839 1.4301 'International Tables Vol C Tables 4.2.6.8 and 6.1.1.4'

loop_
_geom_angle_atom_site_label_1
_geom_angle_atom_site_label_2
_geom_angle_atom_site_label_3
_geom_angle
_geom_angle_site_symmetry_1
_geom_angle_site_symmetry_3
O4 Zn1 O6 108.18(11) 2_646 .
O4 Zn1 N2 95.49(11) 2_646 .
O6 Zn1 N2 132.24(13) . .
O4 Zn1 O2 123.06(12) 2_646 .
O6 Zn1 O2 99.33(11) . .
N2 Zn1 O2 101.39(13) . .
O8 Zn2 N4 97.26(12) 2_646 3_557
O8 Zn2 O1W 105.02(11) 2_646 .
N4 Zn2 O1W 120.10(13) 3_557 .
O8 Zn2 O2 94.06(11) 2_646 .
N4 Zn2 O2 139.08(12) 3_557 .
O1W Zn2 O2 94.25(11) . .
O8 Zn2 O1 150.57(13) 2_646 .
N4 Zn2 O1 95.53(12) 3_557 .
O1W Zn2 O1 91.08(12) . .
O2 Zn2 O1 59.74(10) . .
O8 Zn2 C13 124.73(13) 2_646 .
N4 Zn2 C13 121.05(13) 3_557 .
O1W Zn2 C13 89.41(12) . .
O2 Zn2 C13 30.95(11) . .
O1 Zn2 C13 29.19(11) . .
C13 O1 Zn2 90.2(2) . .
Zn2 O1W H1X 109.4 . .
Zn2 O1W H1Y 109.0 . .
H1X O1W H1Y 109.5 . .
C13 O2 Zn1 121.4(2) . .
C13 O2 Zn2 88.5(2) . .
Zn1 O2 Zn2 110.97(12) . .
C19 O4 Zn1 127.4(2) . 2_656
C21 O6 Zn1 109.4(2) . .
C27 O8 Zn2 123.2(2) . 2_656
C1 N1 C3 107.7(3) . .
C1 N1 H1B 126.3 . .
C3 N1 H1B 126.0 . .
C1 N2 C2 105.8(3) . .
C1 N2 Zn1 124.4(3) . .
C2 N2 Zn1 129.8(2) . .
C12 N3 C10 108.2(3) . .
C12 N3 H3A 126.1 . .
C10 N3 H3A 125.6 . .
C12 N4 C11 105.9(3) . .
C12 N4 Zn2 122.9(3) . 3_557
C11 N4 Zn2 130.5(2) . 3_557
N2 C1 N1 111.3(3) . .
N2 C1 H1A 124.3 . .
N1 C1 H1A 124.3 . .
C3 C2 N2 109.9(3) . .
C3 C2 H2A 125.1 . .
N2 C2 H2A 125.1 . .
C2 C3 N1 105.3(3) . .
C2 C3 C4 131.0(3) . .
N1 C3 C4 123.6(3) . .
C9 C4 C5 117.7(3) . .
C9 C4 C3 119.4(3) . .
C5 C4 C3 122.9(3) . .
C6 C5 C4 120.8(3) . .
C6 C5 H5A 119.6 . .
C4 C5 H5A 119.6 . .
C5 C6 C7 121.7(3) . .
C5 C6 H6A 119.1 . .
C7 C6 H6A 119.1 . .
C6 C7 C8 117.7(3) . .
C6 C7 C10 120.5(3) . .
C8 C7 C10 121.8(3) . .
C9 C8 C7 120.2(3) . .
C9 C8 H8A 119.9 . .
C7 C8 H8A 119.9 . .
C8 C9 C4 121.9(3) . .
C8 C9 H9A 119.1 . .
C4 C9 H9A 119.1 . .
C11 C10 N3 104.4(3) . .
C11 C10 C7 132.0(3) . .
N3 C10 C7 123.6(3) . .
C10 C11 N4 110.4(3) . .
C10 C11 H11A 124.8 . .
N4 C11 H11A 124.8 . .
N4 C12 N3 111.0(3) . .
N4 C12 H12A 124.5 . .
N3 C12 H12A 124.5 . .
O1 C13 O2 120.0(3) . .
O1 C13 C14 120.9(3) . .
O2 C13 C14 119.0(3) . .
O1 C13 Zn2 60.6(2) . .
O2 C13 Zn2 60.56(19) . .
C14 C13 Zn2 166.3(3) . .
C20 C14 C15 119.1(3) . .
C20 C14 C13 121.8(3) . .
C15 C14 C13 119.1(3) . .
C16 C15 C14 120.3(3) . .
C16 C15 H15A 119.9 . .
C14 C15 H15A 119.9 . .
C15 C16 C17 120.0(3) . .
C15 C16 H16A 120.0 . .
C17 C16 H16A 120.0 . .
C16 C17 C18 120.5(3) . .
C16 C17 H17A 119.8 . .
C18 C17 H17A 119.8 . .
C20 C18 C17 119.4(3) . .
C20 C18 C19 120.1(3) . .
C17 C18 C19 120.5(3) . .
O3 C19 O4 125.1(3) . .
O3 C19 C18 119.5(3) . .
O4 C19 C18 115.3(3) . .
C18 C20 C14 120.7(3) . .
C18 C20 H20A 119.6 . .
C14 C20 H20A 119.6 . .
O5 C21 O6 122.5(4) . .
O5 C21 C22 121.2(4) . .
O6 C21 C22 116.3(3) . .
C28 C22 C23 118.9(3) . .
C28 C22 C21 122.5(3) . .
C23 C22 C21 118.6(3) . .
C24 C23 C22 120.4(4) . .
C24 C23 H23A 119.8 . .
C22 C23 H23A 119.8 . .
C23 C24 C25 119.8(3) . .
C23 C24 H24A 120.1 . .
C25 C24 H24A 120.1 . .
C26 C25 C24 120.1(3) . .
C26 C25 H25A 119.9 . .
C24 C25 H25A 119.9 . .
C25 C26 C28 119.8(3) . .
C25 C26 C27 119.9(3) . .
C28 C26 C27 120.3(3) . .
O7 C27 O8 125.3(3) . .
O7 C27 C26 119.8(3) . .
O8 C27 C26 114.9(3) . .
C26 C28 C22 121.0(3) . .
C26 C28 H28A 119.5 . .
C22 C28 H28A 119.5 . .

loop_
_geom_bond_atom_site_label_1
_geom_bond_atom_site_label_2
_geom_bond_distance
_geom_bond_site_symmetry_2
Zn1 O4 1.928(2) 2_646
Zn1 O6 1.947(2) .
Zn1 N2 2.001(3) .
Zn1 O2 2.029(3) .
Zn2 O8 1.949(3) 2_646
Zn2 N4 1.980(3) 3_557
Zn2 O1W 1.985(3) .
Zn2 O2 2.205(3) .
Zn2 O1 2.206(3) .
Zn2 C13 2.532(4) .
O1 C13 1.235(5) .
O1W H1X 0.8500 .
O1W H1Y 0.8499 .
O2 C13 1.302(5) .
O3 C19 1.229(5) .
O4 C19 1.259(4) .
O4 Zn1 1.928(2) 2_656
O5 C21 1.231(5) .
O6 C21 1.289(5) .
O7 C27 1.234(5) .
O8 C27 1.274(4) .
O8 Zn2 1.949(3) 2_656
N1 C1 1.338(4) .
N1 C3 1.375(4) .
N1 H1B 0.8594 .
N2 C1 1.301(5) .
N2 C2 1.379(5) .
N3 C12 1.342(5) .
N3 C10 1.379(4) .
N3 H3A 0.8599 .
N4 C12 1.297(5) .
N4 C11 1.377(5) .
N4 Zn2 1.980(3) 3_557
C1 H1A 0.9300 .
C2 C3 1.347(5) .
C2 H2A 0.9300 .
C3 C4 1.470(5) .
C4 C9 1.385(5) .
C4 C5 1.387(5) .
C5 C6 1.372(5) .
C5 H5A 0.9300 .
C6 C7 1.391(5) .
C6 H6A 0.9300 .
C7 C8 1.392(5) .
C7 C10 1.455(5) .
C8 C9 1.383(5) .
C8 H8A 0.9300 .
C9 H9A 0.9300 .
C10 C11 1.352(5) .
C11 H11A 0.9300 .
C12 H12A 0.9300 .
C13 C14 1.478(5) .
C14 C20 1.388(5) .
C14 C15 1.390(5) .
C15 C16 1.375(6) .
C15 H15A 0.9300 .
C16 C17 1.379(5) .
C16 H16A 0.9300 .
C17 C18 1.381(5) .
C17 H17A 0.9300 .
C18 C20 1.377(5) .
C18 C19 1.519(5) .
C20 H20A 0.9300 .
C21 C22 1.503(5) .
C22 C28 1.378(5) .
C22 C23 1.380(5) .
C23 C24 1.380(6) .
C23 H23A 0.9300 .
C24 C25 1.380(6) .
C24 H24A 0.9300 .
C25 C26 1.370(5) .
C25 H25A 0.9300 .
C26 C28 1.374(5) .
C26 C27 1.509(5) .
C28 H28A 0.9300 .

loop_
_geom_torsion_atom_site_label_1
_geom_torsion_atom_site_label_2
_geom_torsion_atom_site_label_3
_geom_torsion_atom_site_label_4
_geom_torsion
_geom_torsion_site_symmetry_1
O8 Zn2 O1 C13 37.3(4) 2_646
N4 Zn2 O1 C13 152.8(2) 3_557
O1W Zn2 O1 C13 -86.8(2) .
O2 Zn2 O1 C13 7.4(2) .
O4 Zn1 O2 C13 169.5(3) 2_646
O6 Zn1 O2 C13 -71.6(3) .
N2 Zn1 O2 C13 65.1(3) .
O4 Zn1 O2 Zn2 67.86(16) 2_646
O6 Zn1 O2 Zn2 -173.19(12) .
N2 Zn1 O2 Zn2 -36.47(15) .
O8 Zn2 O2 C13 -172.9(2) 2_646
N4 Zn2 O2 C13 -66.9(3) 3_557
O1W Zn2 O2 C13 81.7(2) .
O1 Zn2 O2 C13 -7.1(2) .
O8 Zn2 O2 Zn1 -49.58(14) 2_646
N4 Zn2 O2 Zn1 56.4(2) 3_557
O1W Zn2 O2 Zn1 -154.99(13) .
O1 Zn2 O2 Zn1 116.23(16) .
C13 Zn2 O2 Zn1 123.3(3) .
O4 Zn1 O6 C21 -147.5(2) 2_646
N2 Zn1 O6 C21 -31.8(3) .
O2 Zn1 O6 C21 83.0(2) .
O4 Zn1 N2 C1 5.3(3) 2_646
O6 Zn1 N2 C1 -115.4(3) .
O2 Zn1 N2 C1 130.6(3) .
O4 Zn1 N2 C2 -177.2(3) 2_646
O6 Zn1 N2 C2 62.1(4) .
O2 Zn1 N2 C2 -51.9(3) .
C2 N2 C1 N1 0.2(4) .
Zn1 N2 C1 N1 178.2(3) .
C3 N1 C1 N2 0.4(4) .
C1 N2 C2 C3 -0.7(4) .
Zn1 N2 C2 C3 -178.6(3) .
N2 C2 C3 N1 1.0(4) .
N2 C2 C3 C4 -178.8(3) .
C1 N1 C3 C2 -0.8(4) .
C1 N1 C3 C4 178.9(3) .
C2 C3 C4 C9 -7.7(6) .
N1 C3 C4 C9 172.6(3) .
C2 C3 C4 C5 172.8(4) .
N1 C3 C4 C5 -6.9(5) .
C9 C4 C5 C6 -0.6(6) .
C3 C4 C5 C6 178.9(4) .
C4 C5 C6 C7 2.2(6) .
C5 C6 C7 C8 -2.0(6) .
C5 C6 C7 C10 177.4(4) .
C6 C7 C8 C9 0.3(6) .
C10 C7 C8 C9 -179.1(4) .
C7 C8 C9 C4 1.2(6) .
C5 C4 C9 C8 -1.0(6) .
C3 C4 C9 C8 179.4(4) .
C12 N3 C10 C11 0.5(4) .
C12 N3 C10 C7 179.3(3) .
C6 C7 C10 C11 6.3(6) .
C8 C7 C10 C11 -174.2(4) .
C6 C7 C10 N3 -172.1(3) .
C8 C7 C10 N3 7.3(6) .
N3 C10 C11 N4 -0.6(4) .
C7 C10 C11 N4 -179.2(4) .
C12 N4 C11 C10 0.4(4) .
Zn2 N4 C11 C10 170.8(3) 3_557
C11 N4 C12 N3 -0.1(5) .
Zn2 N4 C12 N3 -171.4(3) 3_557
C10 N3 C12 N4 -0.2(5) .
Zn2 O1 C13 O2 -12.6(4) .
Zn2 O1 C13 C14 164.2(3) .
Zn1 O2 C13 O1 -101.2(4) .
Zn2 O2 C13 O1 12.6(4) .
Zn1 O2 C13 C14 82.0(4) .
Zn2 O2 C13 C14 -164.2(3) .
Zn1 O2 C13 Zn2 -113.8(2) .
O8 Zn2 C13 O1 -158.8(2) 2_646
N4 Zn2 C13 O1 -32.1(3) 3_557
O1W Zn2 C13 O1 93.3(2) .
O2 Zn2 C13 O1 -167.4(4) .
O8 Zn2 C13 O2 8.7(3) 2_646
N4 Zn2 C13 O2 135.3(2) 3_557
O1W Zn2 C13 O2 -99.3(2) .
O1 Zn2 C13 O2 167.4(4) .
O8 Zn2 C13 C14 100.8(12) 2_646
N4 Zn2 C13 C14 -132.5(12) 3_557
O1W Zn2 C13 C14 -7.1(12) .
O2 Zn2 C13 C14 92.2(12) .
O1 Zn2 C13 C14 -100.4(12) .
O1 C13 C14 C20 -148.9(4) .
O2 C13 C14 C20 27.9(5) .
Zn2 C13 C14 C20 -56.5(13) .
O1 C13 C14 C15 28.1(6) .
O2 C13 C14 C15 -155.1(4) .
Zn2 C13 C14 C15 120.5(11) .
C20 C14 C15 C16 -0.5(6) .
C13 C14 C15 C16 -177.5(4) .
C14 C15 C16 C17 1.9(7) .
C15 C16 C17 C18 -1.4(6) .
C16 C17 C18 C20 -0.6(6) .
C16 C17 C18 C19 178.6(4) .
Zn1 O4 C19 O3 -6.1(6) 2_656
Zn1 O4 C19 C18 172.7(2) 2_656
C20 C18 C19 O3 159.0(4) .
C17 C18 C19 O3 -20.2(5) .
C20 C18 C19 O4 -19.9(5) .
C17 C18 C19 O4 161.0(4) .
C17 C18 C20 C14 2.1(5) .
C19 C18 C20 C14 -177.1(3) .
C15 C14 C20 C18 -1.6(5) .
C13 C14 C20 C18 175.5(3) .
Zn1 O6 C21 O5 11.5(5) .
Zn1 O6 C21 C22 -167.6(2) .
O5 C21 C22 C28 -174.8(4) .
O6 C21 C22 C28 4.3(5) .
O5 C21 C22 C23 2.7(5) .
O6 C21 C22 C23 -178.2(3) .
C28 C22 C23 C24 0.5(6) .
C21 C22 C23 C24 -177.1(4) .
C22 C23 C24 C25 -0.3(6) .
C23 C24 C25 C26 -0.4(6) .
C24 C25 C26 C28 0.9(6) .
C24 C25 C26 C27 -178.8(4) .
Zn2 O8 C27 O7 0.7(5) 2_656
Zn2 O8 C27 C26 179.7(2) 2_656
C25 C26 C27 O7 -7.6(5) .
C28 C26 C27 O7 172.7(3) .
C25 C26 C27 O8 173.3(3) .
C28 C26 C27 O8 -6.4(5) .
C25 C26 C28 C22 -0.7(5) .
C27 C26 C28 C22 179.0(3) .
C23 C22 C28 C26 0.0(5) .
C21 C22 C28 C26 177.5(3) .
